data_7062974
loop_
_publ_author_name
'De, Arijit'
'Manna, Tanaya'
'Debnath, Subhas Chandra'
'Husain, Syed Masood'

_publ_section_title
;
 Organophotoredox-catalyzed stereoselective reductive dimerization of
 chromone-2-carboxylic esters
;
_journal_issue 5
_journal_name_full 'New Journal of Chemistry'
_journal_page_first 1902
_journal_page_last 1906
_journal_paper_doi 10.1039/D3NJ05659G
_journal_volume 48
_journal_year 2024
_chemical_formula_moiety 'C12 H11 O4'
_chemical_formula_sum 'C12 H11 O4'
_chemical_formula_weight 219.219
_chemical_name_systematic 'diethyl (2R,2'S)-4,4'-dioxo-[2,2'-bichromane]-2,2'-dicarboxylate'
_space_group_crystal_system monoclinic
_space_group_IT_number 14
_space_group_name_Hall '-P 2yn'
_space_group_name_H-M_alt 'P 1 21/n 1'
_symmetry_Int_Tables_number 14
_audit_creation_date 2023-03-14
_audit_creation_method
;
Olex2 1.5
(compiled 2023.02.24 svn.rf166f9f3 for OlexSys, GUI svn.r6725)
;
_audit_update_record
;
2023-03-19 deposited with the CCDC.	2024-01-18 downloaded from the CCDC.
;
_cell_angle_alpha 90
_cell_angle_beta 100.925(13)
_cell_angle_gamma 90
_cell_formula_units_Z 4
_cell_length_a 7.804(5)
_cell_length_b 8.861(4)
_cell_length_c 15.717(7)
_cell_measurement_reflns_used 4937
_cell_measurement_temperature 273.15
_cell_measurement_theta_max 27.937
_cell_measurement_theta_min 2.651
_cell_volume 1067.2(10)
_computing_cell_refinement 'SAINT V8.40B (?, 2016)'
_computing_data_reduction 'SAINT V8.40B (?, 2016)'
_computing_molecular_graphics 'Olex2 1.5 (Dolomanov et al., 2009)'
_computing_publication_material 'Olex2 1.5 (Dolomanov et al., 2009)'
_computing_structure_refinement 'olex2.refine 1.5 (Bourhis et al., 2015)'
_computing_structure_solution 'SHELXT 2018/2 (Sheldrick, 2018)'
_diffrn_ambient_temperature 273.15
_diffrn_measured_fraction_theta_full 0.9829
_diffrn_measured_fraction_theta_max 0.9835
_diffrn_measurement_device_type 'Bruker APEX-II CCD'
_diffrn_measurement_method '\f and \w scans'
_diffrn_radiation_type 'Mo K\a'
_diffrn_radiation_wavelength 0.71073
_diffrn_reflns_av_R_equivalents 0.2592
_diffrn_reflns_av_unetI/netI 0.1615
_diffrn_reflns_Laue_measured_fraction_full 0.9829
_diffrn_reflns_Laue_measured_fraction_max 0.9835
_diffrn_reflns_limit_h_max 9
_diffrn_reflns_limit_h_min -10
_diffrn_reflns_limit_k_max 11
_diffrn_reflns_limit_k_min -11
_diffrn_reflns_limit_l_max 20
_diffrn_reflns_limit_l_min -20
_diffrn_reflns_number 25471
_diffrn_reflns_point_group_measured_fraction_full 0.9829
_diffrn_reflns_point_group_measured_fraction_max 0.9835
_diffrn_reflns_theta_full 25.2417
_diffrn_reflns_theta_max 28.34
_diffrn_reflns_theta_min 2.73
_exptl_absorpt_coefficient_mu 0.103
_exptl_absorpt_correction_T_max 0.7457
_exptl_absorpt_correction_T_min 0.3923
_exptl_absorpt_correction_type multi-scan
_exptl_absorpt_process_details
;
SADABS-2016/2 (Bruker,2016/2) was used for absorption correction.
wR2(int) was 0.1688 before and 0.1093 after correction.
The Ratio of minimum to maximum transmission is 0.5261.
The \l/2 correction factor is Not present.
;
_exptl_crystal_colour 'clear whiteish colourless'
_exptl_crystal_colour_lustre clear
_exptl_crystal_colour_modifier whiteish
_exptl_crystal_colour_primary colourless
_exptl_crystal_density_diffrn 1.365
_exptl_crystal_F_000 460.351
_exptl_crystal_recrystallization_method 'Re-crystallisation from solvent: Hexane/DCM'
_refine_diff_density_max 0.5248
_refine_diff_density_min -0.5123
_refine_diff_density_rms 0.1320
_refine_ls_d_res_high 0.7486
_refine_ls_d_res_low 7.4480
_refine_ls_goodness_of_fit_ref 0.9092
_refine_ls_hydrogen_treatment constr
_refine_ls_matrix_type full
_refine_ls_number_constraints 18
_refine_ls_number_parameters 146
_refine_ls_number_reflns 2617
_refine_ls_number_restraints 0
_refine_ls_restrained_S_all 0.9092
_refine_ls_R_factor_all 0.1374
_refine_ls_R_factor_gt 0.0683
_refine_ls_shift/su_max -0.0006
_refine_ls_shift/su_mean 0.0000
_refine_ls_structure_factor_coef Fsqd
_refine_ls_weighting_details 'w=1/[\s^2^(Fo^2^)+(0.0297P)^2^] where P=(Fo^2^+2Fc^2^)/3'
_refine_ls_weighting_scheme calc
_refine_ls_wR_factor_gt 0.1455
_refine_ls_wR_factor_ref 0.1688
_reflns_Friedel_coverage 0.0
_reflns_limit_h_max 8
_reflns_limit_h_min -10
_reflns_limit_k_max 11
_reflns_limit_k_min 0
_reflns_limit_l_max 20
_reflns_limit_l_min -7
_reflns_number_gt 1356
_reflns_number_total 2617
_reflns_threshold_expression I>=2u(I)
_cod_data_source_file d3nj05659g2.cif
_cod_data_source_block mo_pl_l10_0m
_cod_depositor_comments 'Adding full bibliography for 7062974.cif.'
_cod_original_cell_volume 1067.0(9)
_cod_database_code 7062974
_olex2_refinement_description
;
1. Fixed Uiso
 At 1.2 times of:
  All C(H) groups, All C(H,H) groups
 At 1.5 times of:
  All C(H,H,H) groups
2.a Secondary CH2 refined with riding coordinates:
 C009(H00a,H00b), C00E(H00f,H00g)
2.b Aromatic/amide H refined with riding coordinates:
 C00B(H00c), C00C(H00d), C00D(H00e), C00F(H00h)
2.c Idealised Me refined as rotating group:
 C00G(H00i,H00j,H00k)
;
_olex2_submission_special_instructions 'No special instructions were received'

loop_
_space_group_symop_id
_space_group_symop_operation_xyz
1 x,y,z
2 -x+1/2,y+1/2,-z+1/2
3 -x,-y,-z
4 x-1/2,-y-1/2,z-1/2

loop_
_atom_site_label
_atom_site_type_symbol
_atom_site_fract_x
_atom_site_fract_y
_atom_site_fract_z
_atom_site_U_iso_or_equiv
_atom_site_adp_type
_atom_site_occupancy
_atom_site_refinement_flags_posn
O001 O 0.5779(2) 0.42608(16) 0.40808(10) 0.0449(4) Uani 1.000000 .
O002 O 0.3979(2) 0.20686(17) 0.47451(12) 0.0582(5) Uani 1.000000 .
O003 O 0.5558(3) 0.25277(17) 0.60572(11) 0.0573(5) Uani 1.000000 .
O004 O 1.0041(3) 0.3231(3) 0.59233(14) 0.0786(6) Uani 1.000000 .
C005 C 0.4941(3) 0.2842(2) 0.52380(16) 0.0415(5) Uani 1.000000 .
C006 C 0.5686(3) 0.4365(2) 0.49811(15) 0.0403(5) Uani 1.000000 .
C007 C 0.8411(3) 0.2781(2) 0.45229(16) 0.0455(6) Uani 1.000000 .
C008 C 0.6978(3) 0.3224(2) 0.39000(15) 0.0426(5) Uani 1.000000 .
C009 C 0.7466(3) 0.4706(2) 0.55142(17) 0.0469(6) Uani 1.000000 .
H00a H 0.7859(3) 0.5683(2) 0.53488(17) 0.0563(7) Uiso 1.000000 R
H00b H 0.7392(3) 0.4749(2) 0.61228(17) 0.0563(7) Uiso 1.000000 R
C00A C 0.8765(3) 0.3509(3) 0.53785(17) 0.0505(6) Uani 1.000000 .
C00B C 0.6698(4) 0.2637(3) 0.30718(17) 0.0530(6) Uani 1.000000 .
H00c H 0.5744(4) 0.2945(3) 0.26604(17) 0.0636(8) Uiso 1.000000 R
C00C C 0.9554(3) 0.1711(3) 0.4298(2) 0.0574(7) Uani 1.000000 .
H00d H 1.0514(3) 0.1399(3) 0.4704(2) 0.0688(8) Uiso 1.000000 R
C00D C 0.7858(4) 0.1584(3) 0.2863(2) 0.0653(8) Uani 1.000000 .
H00e H 0.7690(4) 0.1187(3) 0.2306(2) 0.0784(10) Uiso 1.000000 R
C00E C 0.4979(4) 0.1112(3) 0.63872(19) 0.0682(8) Uani 1.000000 .
H00f H 0.3794(4) 0.1212(3) 0.64862(19) 0.0818(10) Uiso 1.000000 R
H00g H 0.5006(4) 0.0305(3) 0.59727(19) 0.0818(10) Uiso 1.000000 R
C00F C 0.9265(4) 0.1117(3) 0.3479(2) 0.0673(8) Uani 1.000000 .
H00h H 1.0024(4) 0.0392(3) 0.3336(2) 0.0807(10) Uiso 1.000000 R
C00G C 0.6175(5) 0.0776(4) 0.7203(2) 0.0933(11) Uani 1.000000 .
H00i H 0.7329(9) 0.062(3) 0.7091(3) 0.1399(17) Uiso 1.000000 GR
H00j H 0.619(3) 0.1609(13) 0.7595(7) 0.1399(17) Uiso 1.000000 GR
H00k H 0.579(2) -0.0117(17) 0.7457(9) 0.1399(17) Uiso 1.000000 GR

loop_
_atom_site_aniso_label
_atom_site_aniso_U_11
_atom_site_aniso_U_22
_atom_site_aniso_U_33
_atom_site_aniso_U_12
_atom_site_aniso_U_13
_atom_site_aniso_U_23
O001 0.0511(10) 0.0414(7) 0.0432(9) 0.0047(7) 0.0112(7) 0.0002(7)
O002 0.0645(12) 0.0438(8) 0.0612(12) -0.0119(8) -0.0009(9) -0.0018(8)
O003 0.0843(13) 0.0399(8) 0.0465(11) -0.0077(8) 0.0093(9) 0.0067(7)
O004 0.0636(14) 0.0914(14) 0.0711(14) 0.0223(11) -0.0122(11) -0.0101(11)
C005 0.0446(13) 0.0359(10) 0.0448(14) 0.0026(9) 0.0108(11) -0.0005(9)
C006 0.0436(13) 0.0343(9) 0.0430(13) -0.0017(8) 0.0080(10) -0.0026(8)
C007 0.0445(13) 0.0387(10) 0.0539(15) -0.0018(9) 0.0104(12) 0.0000(10)
C008 0.0473(14) 0.0367(9) 0.0468(14) -0.0028(9) 0.0165(11) 0.0006(9)
C009 0.0467(14) 0.0418(11) 0.0509(14) -0.0023(10) 0.0055(11) -0.0042(10)
C00A 0.0440(14) 0.0488(12) 0.0560(15) -0.0023(10) 0.0030(12) -0.0000(11)
C00B 0.0649(17) 0.0469(12) 0.0505(15) 0.0022(11) 0.0192(13) 0.0008(11)
C00C 0.0490(15) 0.0460(12) 0.078(2) 0.0037(11) 0.0140(14) -0.0026(13)
C00D 0.077(2) 0.0577(15) 0.0677(19) -0.0049(14) 0.0312(17) -0.0136(14)
C00E 0.095(2) 0.0472(13) 0.0642(18) -0.0082(14) 0.0200(16) 0.0134(13)
C00F 0.0652(19) 0.0506(13) 0.091(2) 0.0103(12) 0.0272(17) -0.0150(14)
C00G 0.113(3) 0.076(2) 0.086(3) -0.0001(19) 0.006(2) 0.0350(19)

loop_
_atom_type_symbol
_atom_type_scat_dispersion_real
_atom_type_scat_dispersion_imag
_atom_type_scat_Cromer_Mann_a1
_atom_type_scat_Cromer_Mann_a2
_atom_type_scat_Cromer_Mann_a3
_atom_type_scat_Cromer_Mann_a4
_atom_type_scat_Cromer_Mann_b1
_atom_type_scat_Cromer_Mann_b2
_atom_type_scat_Cromer_Mann_b3
_atom_type_scat_Cromer_Mann_b4
_atom_type_scat_Cromer_Mann_c
_atom_type_scat_source
_atom_type_scat_dispersion_source
C 0.00347 0.00161 2.31000 1.02000 1.58860 0.86500 20.84390 10.20750 0.56870 51.65120 0.21560 'International Tables Volume C Table 6.1.1.4 (pp. 500-502)' 'Henke, Gullikson and Davis, At. Data and Nucl. Data Tables, 1993, 54, 2'
H 0.00000 0.00000 0.49300 0.32291 0.14019 0.04081 10.51090 26.12570 3.14236 57.79970 0.00304 'International Tables Volume C Table 6.1.1.4 (pp. 500-502)' 'Henke, Gullikson and Davis, At. Data and Nucl. Data Tables, 1993, 54, 2'
O 0.01158 0.00611 3.04850 2.28680 1.54630 0.86700 13.27710 5.70110 0.32390 32.90890 0.25080 'International Tables Volume C Table 6.1.1.4 (pp. 500-502)' 'Henke, Gullikson and Davis, At. Data and Nucl. Data Tables, 1993, 54, 2'

loop_
_geom_angle_atom_site_label_1
_geom_angle_atom_site_label_2
_geom_angle_atom_site_label_3
_geom_angle
_geom_angle_site_symmetry_1
_geom_angle_site_symmetry_3
_geom_angle_publ_flag
C008 O001 C006 114.21(16) . . ?
C00E O003 C005 116.6(2) . . ?
O003 C005 O002 125.8(2) . . ?
C006 C005 O002 123.6(2) . . ?
C006 C005 O003 110.6(2) . . ?
C005 C006 O001 106.97(17) . . ?
C006 C006 O001 104.3(2) 3_666 . ?
C006 C006 C005 108.8(2) 3_666 . ?
C009 C006 O001 110.30(18) . . ?
C009 C006 C005 112.33(19) . . ?
C00A C007 C008 120.3(2) . . ?
C00C C007 C008 118.7(2) . . ?
C00C C007 C00A 120.9(2) . . ?
C007 C008 O001 121.8(2) . . ?
C00B C008 O001 117.0(2) . . ?
C00B C008 C007 121.2(2) . . ?
H00a C009 C006 109.52(12) . . ?
H00b C009 C006 109.52(13) . . ?
H00b C009 H00a 108.1 . . ?
C00A C009 C006 110.65(18) . . ?
C00A C009 H00a 109.52(12) . . ?
C00A C009 H00b 109.52(14) . . ?
C007 C00A O004 123.0(2) . . ?
C009 C00A O004 121.9(2) . . ?
C009 C00A C007 115.0(2) . . ?
H00c C00B C008 120.50(15) . . ?
C00D C00B C008 119.0(3) . . ?
C00D C00B H00c 120.50(18) . . ?
H00d C00C C007 119.95(16) . . ?
C00F C00C C007 120.1(3) . . ?
C00F C00C H00d 119.95(17) . . ?
H00e C00D C00B 119.85(18) . . ?
C00F C00D C00B 120.3(3) . . ?
C00F C00D H00e 119.85(16) . . ?
H00f C00E O003 110.27(15) . . ?
H00g C00E O003 110.27(14) . . ?
H00g C00E H00f 108.5 . . ?
C00G C00E O003 107.2(2) . . ?
C00G C00E H00f 110.3(2) . . ?
C00G C00E H00g 110.27(19) . . ?
C00D C00F C00C 120.7(2) . . ?
H00h C00F C00C 119.64(17) . . ?
H00h C00F C00D 119.64(16) . . ?
H00i C00G C00E 109.5 . . ?
H00j C00G C00E 109.5 . . ?
H00j C00G H00i 109.5 . . ?
H00k C00G C00E 109.5 . . ?
H00k C00G H00i 109.5 . . ?
H00k C00G H00j 109.5 . . ?

loop_
_geom_bond_atom_site_label_1
_geom_bond_atom_site_label_2
_geom_bond_distance
_geom_bond_site_symmetry_2
_geom_bond_publ_flag
O001 C006 1.434(3) . ?
O001 C008 1.379(3) . ?
O002 C005 1.188(3) . ?
O003 C005 1.316(3) . ?
O003 C00E 1.462(3) . ?
O004 C00A 1.209(3) . ?
C005 C006 1.554(3) . ?
C006 C006 1.561(4) 3_666 ?
C006 C009 1.511(3) . ?
C007 C008 1.396(4) . ?
C007 C00A 1.470(4) . ?
C007 C00C 1.393(3) . ?
C008 C00B 1.380(3) . ?
C009 H00a 0.9700 . ?
C009 H00b 0.9700 . ?
C009 C00A 1.510(3) . ?
C00B H00c 0.9300 . ?
C00B C00D 1.382(4) . ?
C00C H00d 0.9300 . ?
C00C C00F 1.368(4) . ?
C00D H00e 0.9300 . ?
C00D C00F 1.382(4) . ?
C00E H00f 0.9700 . ?
C00E H00g 0.9700 . ?
C00E C00G 1.466(5) . ?
C00F H00h 0.9300 . ?
C00G H00i 0.9600 . ?
C00G H00j 0.9600 . ?
C00G H00k 0.9600 . ?

loop_
_geom_torsion_atom_site_label_1
_geom_torsion_atom_site_label_2
_geom_torsion_atom_site_label_3
_geom_torsion_atom_site_label_4
_geom_torsion
_geom_torsion_site_symmetry_1
_geom_torsion_site_symmetry_2
_geom_torsion_site_symmetry_3
_geom_torsion_site_symmetry_4
_geom_torsion_publ_flag
O001 C006 C005 O002 -28.8(2) . . . . ?
O001 C006 C005 O003 149.52(17) . . . . ?
O001 C006 C006 O001 -180.0(2) . . 3_666 3_666 ?
O001 C006 C006 C005 -66.07(16) . . 3_666 3_666 ?
O001 C006 C006 C009 59.85(17) . . 3_666 3_666 ?
O001 C006 C009 C00A -57.76(18) . . . . ?
O001 C008 C007 C00A -5.0(2) . . . . ?
O001 C008 C007 C00C 179.0(2) . . . . ?
O001 C008 C00B C00D -179.5(2) . . . . ?
O002 C005 O003 C00E -1.0(3) . . . . ?
O002 C005 C006 C006 83.3(3) . . . 3_666 ?
O002 C005 C006 C009 -150.0(2) . . . . ?
O003 C005 C006 C006 -98.3(2) . . . 3_666 ?
O003 C005 C006 C009 28.4(2) . . . . ?
O004 C00A C007 C008 -175.7(3) . . . . ?
O004 C00A C007 C00C 0.2(3) . . . . ?
O004 C00A C009 C006 -153.8(3) . . . . ?
C005 C006 C006 C005 180.0(3) . . 3_666 3_666 ?
C005 C006 C006 C009 -54.07(18) . . 3_666 3_666 ?
C005 C006 C009 C00A 61.47(19) . . . . ?
C006 C006 C009 C00A -174.5(2) 3_666 . . . ?
C006 C009 C00A C007 29.5(2) . . . . ?
C007 C008 C00B C00D 0.5(3) . . . . ?
C007 C00C C00F C00D 0.9(3) . . . . ?
C008 C00B C00D C00F 0.6(3) . . . . ?
C00B C00D C00F C00C -1.4(3) . . . . ?
